data_4127184
loop_
_publ_author_name
'Mukherjee, Debabrata'
'H\"ollerhage, Thomas'
'Leich, Valeri'
'Spaniol, Thomas P.'
'Englert, Ulli'
'Maron, Laurent'
'Okuda, Jun'

_publ_section_title
;
 The Nature of the Heavy Alkaline Earth Metal-Hydrogen Bond: Synthesis,
 Structure, and Reactivity of a Cationic Strontium Hydride Cluster.
;
_journal_name_full 'Journal of the American Chemical Society'
_journal_paper_doi 10.1021/jacs.7b13796
_journal_year 2018
_chemical_formula_moiety 'C37 H42 Ca N4 O2'
_chemical_formula_sum 'C37 H42 Ca N4 O2'
_chemical_formula_weight 614.83
_chemical_name_systematic
;
 ?
;
_space_group_IT_number 14
_symmetry_cell_setting monoclinic
_symmetry_space_group_name_Hall '-P 2yn'
_symmetry_space_group_name_H-M 'P 1 21/n 1'
_atom_sites_solution_hydrogens mixed
_audit_creation_method SHELXL-2013
_cell_angle_alpha 90.00
_cell_angle_beta 92.177(8)
_cell_angle_gamma 90.00
_cell_formula_units_Z 4
_cell_length_a 9.856(3)
_cell_length_b 15.431(4)
_cell_length_c 21.091(5)
_cell_measurement_reflns_used 555
_cell_measurement_temperature 100(2)
_cell_measurement_theta_max 14.38
_cell_measurement_theta_min 2.25
_cell_volume 3205.4(15)
_computing_cell_refinement 'Bruker SMART (2001)'
_computing_data_collection 'Bruker SMART (2001)'
_computing_data_reduction 'Bruker SAINT+ (1999)'
_computing_structure_refinement 'SHELXL-97 (Sheldrick, 1997)'
_computing_structure_solution 'SIR-92 (Altomare 1992)'
_diffrn_ambient_temperature 100(2)
_diffrn_measured_fraction_theta_full 1.000
_diffrn_measured_fraction_theta_max 0.996
_diffrn_measurement_device_type 'APEX Area Detector'
_diffrn_measurement_method 'omega scans'
_diffrn_radiation_monochromator 'multilayer optics'
_diffrn_radiation_source 'INCOATEC microsource'
_diffrn_radiation_type MoK\a
_diffrn_radiation_wavelength 0.71073
_diffrn_reflns_av_R_equivalents 0.2068
_diffrn_reflns_av_unetI/netI 0.1593
_diffrn_reflns_Laue_measured_fraction_full 1.000
_diffrn_reflns_Laue_measured_fraction_max 0.996
_diffrn_reflns_limit_h_max 12
_diffrn_reflns_limit_h_min -12
_diffrn_reflns_limit_k_max 19
_diffrn_reflns_limit_k_min -19
_diffrn_reflns_limit_l_max 26
_diffrn_reflns_limit_l_min -26
_diffrn_reflns_number 38517
_diffrn_reflns_point_group_measured_fraction_full 1.000
_diffrn_reflns_point_group_measured_fraction_max 0.996
_diffrn_reflns_theta_full 25.242
_diffrn_reflns_theta_max 26.539
_diffrn_reflns_theta_min 1.933
_exptl_absorpt_coefficient_mu 0.235
_exptl_absorpt_correction_T_max 0.9930
_exptl_absorpt_correction_T_min 0.9371
_exptl_absorpt_correction_type multi-scan
_exptl_absorpt_process_details 'Bruker SADABS'
_exptl_crystal_colour black
_exptl_crystal_density_diffrn 1.274
_exptl_crystal_density_method 'not measured'
_exptl_crystal_description plate
_exptl_crystal_F_000 1312
_exptl_crystal_size_max 0.28
_exptl_crystal_size_mid 0.12
_exptl_crystal_size_min 0.03
_refine_diff_density_max 0.435
_refine_diff_density_min -0.390
_refine_diff_density_rms 0.076
_refine_ls_extinction_method none
_refine_ls_goodness_of_fit_ref 1.018
_refine_ls_hydrogen_treatment mixed
_refine_ls_matrix_type full
_refine_ls_number_parameters 403
_refine_ls_number_reflns 6657
_refine_ls_number_restraints 0
_refine_ls_restrained_S_all 1.018
_refine_ls_R_factor_all 0.1688
_refine_ls_R_factor_gt 0.0742
_refine_ls_shift/su_max 0.000
_refine_ls_shift/su_mean 0.000
_refine_ls_structure_factor_coef Fsqd
_refine_ls_weighting_details 'w=1/[\s^2^(Fo^2^)+(0.0566P)^2^+0.8549P] where P=(Fo^2^+2Fc^2^)/3'
_refine_ls_weighting_scheme calc
_refine_ls_wR_factor_gt 0.1473
_refine_ls_wR_factor_ref 0.1852
_reflns_Friedel_coverage 0.000
_reflns_number_gt 3311
_reflns_number_total 6657
_reflns_threshold_expression 'I > 2\s(I)'
_cod_data_source_file ja7b13796_si_002.cif
_cod_data_source_block 10
_cod_original_sg_symbol_H-M 'P 21/n'
_cod_database_code 4127184
_shelxl_version_number 2013-4

loop_
_symmetry_equiv_pos_as_xyz
'x, y, z'
'-x+1/2, y+1/2, -z+1/2'
'-x, -y, -z'
'x-1/2, -y-1/2, z-1/2'

loop_
_atom_site_label
_atom_site_type_symbol
_atom_site_fract_x
_atom_site_fract_y
_atom_site_fract_z
_atom_site_U_iso_or_equiv
_atom_site_adp_type
_atom_site_occupancy
_atom_site_site_symmetry_order
_atom_site_calc_flag
_atom_site_refinement_flags_posn
_atom_site_refinement_flags_adp
Ca1 Ca 0.70702(8) 0.08755(5) 0.67575(4) 0.0227(2) Uani 1 1 d . .
N1 N 0.7165(4) 0.2111(3) 0.7523(2) 0.0495(12) Uani 1 1 d . .
H1 H 0.766(5) 0.185(3) 0.786(2) 0.059 Uiso 1 1 d . U
N2 N 0.4771(3) 0.1612(2) 0.67888(18) 0.0359(10) Uani 1 1 d . .
N3 N 0.6562(4) 0.1472(2) 0.56538(16) 0.0330(9) Uani 1 1 d . .
N4 N 0.8979(4) 0.1884(2) 0.64460(18) 0.0381(10) Uani 1 1 d . .
O1 O 0.5853(3) -0.02970(17) 0.64846(13) 0.0318(7) Uani 1 1 d . .
O2 O 0.8633(3) 0.01826(18) 0.73491(13) 0.0321(7) Uani 1 1 d . .
C1 C 0.5782(5) 0.2415(3) 0.7689(2) 0.0503(14) Uani 1 1 d . .
H1A H 0.5394 0.2012 0.7999 0.060 Uiso 1 1 calc R U
H1B H 0.5849 0.2996 0.7886 0.060 Uiso 1 1 calc R U
C2 C 0.4882(5) 0.2455(3) 0.7112(2) 0.0502(14) Uani 1 1 d . .
H2A H 0.3967 0.2647 0.7230 0.060 Uiso 1 1 calc R U
H2B H 0.5242 0.2889 0.6816 0.060 Uiso 1 1 calc R U
C3 C 0.4317(4) 0.1730(3) 0.6108(2) 0.0420(13) Uani 1 1 d . .
H3A H 0.3544 0.2140 0.6085 0.050 Uiso 1 1 calc R U
H3B H 0.3991 0.1167 0.5936 0.050 Uiso 1 1 calc R U
C4 C 0.5421(4) 0.2066(3) 0.5698(2) 0.0410(12) Uani 1 1 d . .
H4A H 0.5031 0.2177 0.5266 0.049 Uiso 1 1 calc R U
H4B H 0.5756 0.2625 0.5873 0.049 Uiso 1 1 calc R U
C5 C 0.7776(5) 0.1938(3) 0.5413(2) 0.0402(12) Uani 1 1 d . .
H5A H 0.8396 0.1510 0.5228 0.048 Uiso 1 1 calc R U
H5B H 0.7475 0.2343 0.5073 0.048 Uiso 1 1 calc R U
C6 C 0.8530(5) 0.2433(3) 0.5925(2) 0.0460(14) Uani 1 1 d . .
H6A H 0.9329 0.2717 0.5744 0.055 Uiso 1 1 calc R U
H6B H 0.7934 0.2892 0.6086 0.055 Uiso 1 1 calc R U
C7 C 0.9298(5) 0.2427(3) 0.7036(3) 0.0553(15) Uani 1 1 d . .
H7A H 0.9805 0.2070 0.7354 0.066 Uiso 1 1 calc R U
H7B H 0.9884 0.2921 0.6923 0.066 Uiso 1 1 calc R U
C8 C 0.8032(6) 0.2766(3) 0.7319(2) 0.0538(15) Uani 1 1 d . .
H8A H 0.8289 0.3142 0.7685 0.065 Uiso 1 1 calc R U
H8B H 0.7535 0.3128 0.7000 0.065 Uiso 1 1 calc R U
C9 C 0.3783(4) 0.1063(3) 0.7117(2) 0.0469(14) Uani 1 1 d . .
H9A H 0.3747 0.0488 0.6919 0.070 Uiso 1 1 calc R U
H9B H 0.2882 0.1331 0.7082 0.070 Uiso 1 1 calc R U
H9C H 0.4067 0.1006 0.7565 0.070 Uiso 1 1 calc R U
C10 C 0.6198(5) 0.0747(3) 0.5218(2) 0.0513(14) Uani 1 1 d . .
H10A H 0.6983 0.0363 0.5180 0.077 Uiso 1 1 calc R U
H10B H 0.5931 0.0980 0.4799 0.077 Uiso 1 1 calc R U
H10C H 0.5440 0.0420 0.5387 0.077 Uiso 1 1 calc R U
C11 C 1.0183(5) 0.1394(3) 0.6283(3) 0.0549(15) Uani 1 1 d . .
H11A H 1.0456 0.1012 0.6636 0.082 Uiso 1 1 calc R U
H11B H 1.0925 0.1796 0.6199 0.082 Uiso 1 1 calc R U
H11C H 0.9978 0.1045 0.5903 0.082 Uiso 1 1 calc R U
C12 C 0.5949(4) -0.1094(3) 0.62928(19) 0.0257(10) Uani 1 1 d . .
C13 C 0.7133(4) -0.1496(3) 0.60369(18) 0.0273(10) Uani 1 1 d . .
C14 C 0.8429(4) -0.1172(3) 0.5935(2) 0.0373(12) Uani 1 1 d . .
H14 H 0.8637 -0.0580 0.6016 0.045 Uiso 1 1 calc R U
C15 C 0.9399(5) -0.1725(3) 0.5715(2) 0.0466(13) Uani 1 1 d . .
H15 H 1.0289 -0.1512 0.5655 0.056 Uiso 1 1 calc R U
C16 C 0.9106(5) -0.2591(4) 0.5579(2) 0.0482(14) Uani 1 1 d . .
H16 H 0.9791 -0.2956 0.5420 0.058 Uiso 1 1 calc R U
C17 C 0.7833(5) -0.2923(3) 0.5674(2) 0.0390(12) Uani 1 1 d . .
H17 H 0.7638 -0.3513 0.5581 0.047 Uiso 1 1 calc R U
C18 C 0.6833(4) -0.2383(3) 0.59069(18) 0.0282(10) Uani 1 1 d . .
C19 C 0.5442(4) -0.2535(3) 0.60806(18) 0.0257(10) Uani 1 1 d . .
C20 C 0.4647(5) -0.3282(3) 0.6065(2) 0.0368(12) Uani 1 1 d . .
H20 H 0.5007 -0.3815 0.5921 0.044 Uiso 1 1 calc R U
C21 C 0.3329(5) -0.3237(3) 0.6264(2) 0.0412(13) Uani 1 1 d . .
H21 H 0.2777 -0.3742 0.6250 0.049 Uiso 1 1 calc R U
C22 C 0.2800(4) -0.2464(3) 0.6482(2) 0.0397(12) Uani 1 1 d . .
H22 H 0.1887 -0.2445 0.6611 0.048 Uiso 1 1 calc R U
C23 C 0.3587(4) -0.1714(3) 0.65140(19) 0.0299(11) Uani 1 1 d . .
H23 H 0.3224 -0.1190 0.6672 0.036 Uiso 1 1 calc R U
C24 C 0.8934(4) -0.0076(3) 0.79199(19) 0.0248(10) Uani 1 1 d . .
C25 C 0.4905(4) -0.1744(3) 0.63120(18) 0.0242(10) Uani 1 1 d . .
C26 C 0.8009(4) -0.0150(2) 0.84308(19) 0.0239(10) Uani 1 1 d . .
C27 C 0.6613(4) 0.0012(3) 0.8455(2) 0.0299(11) Uani 1 1 d . .
H27 H 0.6112 0.0197 0.8085 0.036 Uiso 1 1 calc R U
C28 C 0.5975(4) -0.0099(3) 0.9019(2) 0.0330(11) Uani 1 1 d . .
H28 H 0.5027 0.0009 0.9034 0.040 Uiso 1 1 calc R U
C29 C 0.6692(4) -0.0367(3) 0.9568(2) 0.0342(11) Uani 1 1 d . .
H29 H 0.6235 -0.0426 0.9954 0.041 Uiso 1 1 calc R U
C30 C 0.8070(4) -0.0548(3) 0.9553(2) 0.0297(10) Uani 1 1 d . .
H30 H 0.8554 -0.0738 0.9926 0.036 Uiso 1 1 calc R U
C31 C 0.8736(4) -0.0447(3) 0.89899(19) 0.0255(10) Uani 1 1 d . .
C32 C 1.0139(4) -0.0579(2) 0.88193(19) 0.0228(9) Uani 1 1 d . .
C33 C 1.1267(4) -0.0883(3) 0.9163(2) 0.0288(10) Uani 1 1 d . .
H33 H 1.1197 -0.1040 0.9597 0.035 Uiso 1 1 calc R U
C34 C 1.2487(4) -0.0957(3) 0.8873(2) 0.0336(11) Uani 1 1 d . .
H34 H 1.3262 -0.1161 0.9109 0.040 Uiso 1 1 calc R U
C35 C 1.2605(4) -0.0735(3) 0.8233(2) 0.0332(11) Uani 1 1 d . .
H35 H 1.3455 -0.0795 0.8039 0.040 Uiso 1 1 calc R U
C36 C 1.1487(4) -0.0426(3) 0.7881(2) 0.0281(10) Uani 1 1 d . .
H36 H 1.1567 -0.0270 0.7448 0.034 Uiso 1 1 calc R U
C37 C 1.0248(4) -0.0350(2) 0.81712(19) 0.0224(9) Uani 1 1 d . .

loop_
_atom_site_aniso_label
_atom_site_aniso_U_11
_atom_site_aniso_U_22
_atom_site_aniso_U_33
_atom_site_aniso_U_23
_atom_site_aniso_U_13
_atom_site_aniso_U_12
Ca1 0.0256(5) 0.0200(5) 0.0224(5) 0.0022(4) -0.0017(3) -0.0004(4)
N1 0.057(3) 0.044(3) 0.046(3) -0.010(2) -0.010(2) -0.002(2)
N2 0.031(2) 0.026(2) 0.051(3) 0.0074(19) 0.0076(19) 0.0008(17)
N3 0.045(2) 0.028(2) 0.025(2) -0.0026(17) -0.0075(18) 0.0002(18)
N4 0.031(2) 0.035(2) 0.049(3) 0.017(2) -0.0024(19) -0.0022(18)
O1 0.0380(18) 0.0189(17) 0.0382(19) -0.0004(14) -0.0031(14) -0.0025(14)
O2 0.0336(17) 0.0333(19) 0.0288(18) 0.0081(14) -0.0046(14) 0.0021(14)
C1 0.079(4) 0.038(3) 0.034(3) -0.013(2) 0.002(3) 0.020(3)
C2 0.061(4) 0.031(3) 0.059(4) -0.002(3) 0.012(3) 0.007(3)
C3 0.036(3) 0.037(3) 0.053(3) 0.012(2) -0.009(2) 0.000(2)
C4 0.046(3) 0.048(3) 0.029(3) 0.011(2) -0.004(2) 0.000(3)
C5 0.050(3) 0.043(3) 0.029(3) 0.005(2) 0.004(2) -0.003(2)
C6 0.039(3) 0.048(3) 0.050(3) 0.024(3) 0.001(2) -0.009(2)
C7 0.049(3) 0.054(4) 0.061(4) 0.012(3) -0.021(3) -0.030(3)
C8 0.089(5) 0.036(3) 0.036(3) 0.003(3) -0.017(3) -0.008(3)
C9 0.030(3) 0.040(3) 0.071(4) 0.020(3) 0.011(3) 0.004(2)
C10 0.088(4) 0.041(3) 0.023(3) -0.005(2) -0.016(3) -0.005(3)
C11 0.035(3) 0.056(4) 0.074(4) 0.025(3) 0.006(3) -0.001(3)
C12 0.029(2) 0.022(3) 0.025(2) 0.0041(19) -0.0042(19) 0.0019(19)
C13 0.039(3) 0.024(3) 0.019(2) 0.0034(19) -0.003(2) 0.001(2)
C14 0.037(3) 0.039(3) 0.036(3) 0.010(2) 0.003(2) 0.001(2)
C15 0.042(3) 0.060(4) 0.039(3) 0.006(3) 0.009(2) 0.011(3)
C16 0.047(3) 0.061(4) 0.037(3) -0.005(3) 0.008(2) 0.024(3)
C17 0.057(3) 0.034(3) 0.025(3) 0.001(2) -0.008(2) 0.011(3)
C18 0.041(3) 0.023(3) 0.020(2) 0.0019(19) -0.006(2) 0.008(2)
C19 0.036(3) 0.022(2) 0.018(2) 0.0036(19) -0.0073(19) -0.001(2)
C20 0.059(3) 0.023(3) 0.027(3) -0.001(2) -0.017(2) 0.000(2)
C21 0.054(3) 0.027(3) 0.041(3) 0.011(2) -0.012(3) -0.014(2)
C22 0.031(3) 0.037(3) 0.051(3) 0.013(3) -0.001(2) -0.006(2)
C23 0.037(3) 0.025(3) 0.028(3) 0.002(2) -0.002(2) -0.004(2)
C24 0.033(2) 0.018(2) 0.024(2) 0.0000(19) -0.004(2) -0.0005(19)
C25 0.035(3) 0.018(2) 0.020(2) 0.0039(18) -0.0051(19) -0.0004(19)
C26 0.024(2) 0.016(2) 0.032(3) -0.0008(19) -0.007(2) 0.0013(18)
C27 0.034(3) 0.023(3) 0.033(3) -0.002(2) -0.006(2) -0.001(2)
C28 0.027(2) 0.027(3) 0.045(3) -0.005(2) 0.002(2) -0.003(2)
C29 0.041(3) 0.030(3) 0.033(3) -0.005(2) 0.013(2) -0.004(2)
C30 0.045(3) 0.019(2) 0.025(2) -0.0004(19) -0.002(2) -0.003(2)
C31 0.031(2) 0.019(2) 0.026(2) -0.0010(19) 0.000(2) -0.0045(19)
C32 0.028(2) 0.013(2) 0.027(2) -0.0011(18) -0.0057(19) -0.0031(18)
C33 0.034(3) 0.022(2) 0.029(2) 0.002(2) -0.013(2) -0.004(2)
C34 0.033(3) 0.017(2) 0.050(3) 0.000(2) -0.014(2) 0.002(2)
C35 0.028(3) 0.022(3) 0.049(3) -0.001(2) -0.001(2) 0.0012(19)
C36 0.034(3) 0.020(2) 0.030(3) -0.001(2) 0.002(2) -0.002(2)
C37 0.025(2) 0.012(2) 0.030(2) 0.0011(18) -0.0049(19) -0.0022(17)

loop_
_atom_type_symbol
_atom_type_description
_atom_type_scat_dispersion_real
_atom_type_scat_dispersion_imag
_atom_type_scat_source
C C 0.0033 0.0016 'International Tables Vol C Tables 4.2.6.8 and 6.1.1.4'
H H 0.0000 0.0000 'International Tables Vol C Tables 4.2.6.8 and 6.1.1.4'
Ca Ca 0.2262 0.3064 'International Tables Vol C Tables 4.2.6.8 and 6.1.1.4'
N N 0.0061 0.0033 'International Tables Vol C Tables 4.2.6.8 and 6.1.1.4'
O O 0.0106 0.0060 'International Tables Vol C Tables 4.2.6.8 and 6.1.1.4'

loop_
_geom_angle_atom_site_label_1
_geom_angle_atom_site_label_2
_geom_angle_atom_site_label_3
_geom_angle
O2 Ca1 O1 96.26(11)
O2 Ca1 N1 89.77(13)
O1 Ca1 N1 142.30(13)
O2 Ca1 N3 143.09(11)
O1 Ca1 N3 88.41(11)
N1 Ca1 N3 108.53(13)
O2 Ca1 N2 143.35(12)
O1 Ca1 N2 84.15(11)
N1 Ca1 N2 69.70(13)
N3 Ca1 N2 73.50(12)
O2 Ca1 N4 86.31(11)
O1 Ca1 N4 145.39(12)
N1 Ca1 N4 71.97(14)
N3 Ca1 N4 70.33(12)
N2 Ca1 N4 113.70(12)
C8 N1 C1 114.6(4)
C8 N1 Ca1 111.1(3)
C1 N1 Ca1 112.2(3)
C8 N1 H1 104(3)
C1 N1 H1 115(3)
Ca1 N1 H1 99(3)
C2 N2 C9 109.2(4)
C2 N2 C3 110.5(4)
C9 N2 C3 109.8(4)
C2 N2 Ca1 110.9(3)
C9 N2 Ca1 111.1(3)
C3 N2 Ca1 105.3(3)
C4 N3 C10 110.1(4)
C4 N3 C5 110.4(3)
C10 N3 C5 109.2(3)
C4 N3 Ca1 107.2(2)
C10 N3 Ca1 109.3(3)
C5 N3 Ca1 110.6(2)
C6 N4 C11 110.7(4)
C6 N4 C7 110.3(4)
C11 N4 C7 109.5(4)
C6 N4 Ca1 110.3(3)
C11 N4 Ca1 111.1(3)
C7 N4 Ca1 104.9(3)
C12 O1 Ca1 143.3(3)
C24 O2 Ca1 143.4(3)
C2 C1 N1 110.1(4)
C2 C1 H1A 109.6
N1 C1 H1A 109.6
C2 C1 H1B 109.6
N1 C1 H1B 109.6
H1A C1 H1B 108.2
N2 C2 C1 112.1(4)
N2 C2 H2A 109.2
C1 C2 H2A 109.2
N2 C2 H2B 109.2
C1 C2 H2B 109.2
H2A C2 H2B 107.9
N2 C3 C4 113.3(4)
N2 C3 H3A 108.9
C4 C3 H3A 108.9
N2 C3 H3B 108.9
C4 C3 H3B 108.9
H3A C3 H3B 107.7
N3 C4 C3 113.4(4)
N3 C4 H4A 108.9
C3 C4 H4A 108.9
N3 C4 H4B 108.9
C3 C4 H4B 108.9
H4A C4 H4B 107.7
C6 C5 N3 112.4(4)
C6 C5 H5A 109.1
N3 C5 H5A 109.1
C6 C5 H5B 109.1
N3 C5 H5B 109.1
H5A C5 H5B 107.9
N4 C6 C5 112.3(4)
N4 C6 H6A 109.1
C5 C6 H6A 109.1
N4 C6 H6B 109.1
C5 C6 H6B 109.1
H6A C6 H6B 107.9
C8 C7 N4 111.6(4)
C8 C7 H7A 109.3
N4 C7 H7A 109.3
C8 C7 H7B 109.3
N4 C7 H7B 109.3
H7A C7 H7B 108.0
N1 C8 C7 113.4(4)
N1 C8 H8A 108.9
C7 C8 H8A 108.9
N1 C8 H8B 108.9
C7 C8 H8B 108.9
H8A C8 H8B 107.7
N2 C9 H9A 109.5
N2 C9 H9B 109.5
H9A C9 H9B 109.5
N2 C9 H9C 109.5
H9A C9 H9C 109.5
H9B C9 H9C 109.5
N3 C10 H10A 109.5
N3 C10 H10B 109.5
H10A C10 H10B 109.5
N3 C10 H10C 109.5
H10A C10 H10C 109.5
H10B C10 H10C 109.5
N4 C11 H11A 109.5
N4 C11 H11B 109.5
H11A C11 H11B 109.5
N4 C11 H11C 109.5
H11A C11 H11C 109.5
H11B C11 H11C 109.5
O1 C12 C25 126.2(4)
O1 C12 C13 126.3(4)
C25 C12 C13 107.4(4)
C14 C13 C18 119.9(4)
C14 C13 C12 131.4(4)
C18 C13 C12 108.7(4)
C15 C14 C13 118.9(5)
C15 C14 H14 120.6
C13 C14 H14 120.6
C14 C15 C16 121.5(5)
C14 C15 H15 119.3
C16 C15 H15 119.3
C17 C16 C15 120.6(4)
C17 C16 H16 119.7
C15 C16 H16 119.7
C16 C17 C18 119.3(5)
C16 C17 H17 120.3
C18 C17 H17 120.3
C17 C18 C13 119.8(4)
C17 C18 C19 132.8(4)
C13 C18 C19 107.3(4)
C20 C19 C25 120.0(4)
C20 C19 C18 131.5(4)
C25 C19 C18 108.4(4)
C21 C20 C19 119.1(4)
C21 C20 H20 120.5
C19 C20 H20 120.5
C20 C21 C22 120.9(4)
C20 C21 H21 119.6
C22 C21 H21 119.6
C21 C22 C23 121.0(4)
C21 C22 H22 119.5
C23 C22 H22 119.5
C25 C23 C22 119.0(4)
C25 C23 H23 120.5
C22 C23 H23 120.5
O2 C24 C26 126.2(4)
O2 C24 C37 127.1(4)
C26 C24 C37 106.6(3)
C23 C25 C19 120.0(4)
C23 C25 C12 131.8(4)
C19 C25 C12 108.2(4)
C27 C26 C31 119.3(4)
C27 C26 C24 131.5(4)
C31 C26 C24 109.2(3)
C28 C27 C26 119.4(4)
C28 C27 H27 120.3
C26 C27 H27 120.3
C27 C28 C29 121.3(4)
C27 C28 H28 119.4
C29 C28 H28 119.4
C30 C29 C28 120.4(4)
C30 C29 H29 119.8
C28 C29 H29 119.8
C31 C30 C29 119.4(4)
C31 C30 H30 120.3
C29 C30 H30 120.3
C30 C31 C26 120.2(4)
C30 C31 C32 132.9(4)
C26 C31 C32 107.0(3)
C33 C32 C37 120.0(4)
C33 C32 C31 131.9(4)
C37 C32 C31 108.1(3)
C34 C33 C32 119.5(4)
C34 C33 H33 120.3
C32 C33 H33 120.3
C33 C34 C35 121.0(4)
C33 C34 H34 119.5
C35 C34 H34 119.5
C36 C35 C34 120.3(4)
C36 C35 H35 119.8
C34 C35 H35 119.8
C35 C36 C37 119.0(4)
C35 C36 H36 120.5
C37 C36 H36 120.5
C36 C37 C32 120.2(4)
C36 C37 C24 130.8(4)
C32 C37 C24 109.1(3)

loop_
_geom_bond_atom_site_label_1
_geom_bond_atom_site_label_2
_geom_bond_distance
Ca1 O2 2.220(3)
Ca1 O1 2.234(3)
Ca1 N1 2.497(4)
Ca1 N3 2.535(3)
Ca1 N2 2.538(4)
Ca1 N4 2.548(4)
N1 C8 1.402(6)
N1 C1 1.495(6)
N1 H1 0.93(5)
N2 C2 1.470(6)
N2 C9 1.482(5)
N2 C3 1.500(6)
N3 C4 1.456(5)
N3 C10 1.483(5)
N3 C5 1.500(5)
N4 C6 1.443(5)
N4 C11 1.460(5)
N4 C7 1.523(6)
O1 C12 1.299(5)
O2 C24 1.292(4)
C1 C2 1.480(6)
C1 H1A 0.9900
C1 H1B 0.9900
C2 H2A 0.9900
C2 H2B 0.9900
C3 C4 1.507(6)
C3 H3A 0.9900
C3 H3B 0.9900
C4 H4A 0.9900
C4 H4B 0.9900
C5 C6 1.497(6)
C5 H5A 0.9900
C5 H5B 0.9900
C6 H6A 0.9900
C6 H6B 0.9900
C7 C8 1.497(7)
C7 H7A 0.9900
C7 H7B 0.9900
C8 H8A 0.9900
C8 H8B 0.9900
C9 H9A 0.9800
C9 H9B 0.9800
C9 H9C 0.9800
C10 H10A 0.9800
C10 H10B 0.9800
C10 H10C 0.9800
C11 H11A 0.9800
C11 H11B 0.9800
C11 H11C 0.9800
C12 C25 1.439(5)
C12 C13 1.444(5)
C13 C14 1.396(6)
C13 C18 1.425(6)
C14 C15 1.374(6)
C14 H14 0.9500
C15 C16 1.396(7)
C15 H15 0.9500
C16 C17 1.376(6)
C16 H16 0.9500
C17 C18 1.394(6)
C17 H17 0.9500
C18 C19 1.451(6)
C19 C20 1.393(6)
C19 C25 1.424(5)
C20 C21 1.382(6)
C20 H20 0.9500
C21 C22 1.388(6)
C21 H21 0.9500
C22 C23 1.393(6)
C22 H22 0.9500
C23 C25 1.383(5)
C23 H23 0.9500
C24 C26 1.443(5)
C24 C37 1.444(5)
C26 C27 1.401(5)
C26 C31 1.432(5)
C27 C28 1.378(6)
C27 H27 0.9500
C28 C29 1.396(6)
C28 H28 0.9500
C29 C30 1.388(6)
C29 H29 0.9500
C30 C31 1.387(5)
C30 H30 0.9500
C31 C32 1.456(5)
C32 C33 1.386(5)
C32 C37 1.420(5)
C33 C34 1.375(6)
C33 H33 0.9500
C34 C35 1.402(6)
C34 H34 0.9500
C35 C36 1.389(5)
C35 H35 0.9500
C36 C37 1.392(5)
C36 H36 0.9500

loop_
_geom_torsion_atom_site_label_1
_geom_torsion_atom_site_label_2
_geom_torsion_atom_site_label_3
_geom_torsion_atom_site_label_4
_geom_torsion
C8 N1 C1 C2 85.1(5)
Ca1 N1 C1 C2 -42.9(5)
C9 N2 C2 C1 80.3(5)
C3 N2 C2 C1 -158.8(4)
Ca1 N2 C2 C1 -42.4(5)
N1 C1 C2 N2 57.9(6)
C2 N2 C3 C4 75.2(5)
C9 N2 C3 C4 -164.3(4)
Ca1 N2 C3 C4 -44.7(4)
C10 N3 C4 C3 76.4(5)
C5 N3 C4 C3 -163.0(4)
Ca1 N3 C4 C3 -42.4(4)
N2 C3 C4 N3 63.6(5)
C4 N3 C5 C6 81.0(5)
C10 N3 C5 C6 -157.8(4)
Ca1 N3 C5 C6 -37.5(4)
C11 N4 C6 C5 77.8(5)
C7 N4 C6 C5 -160.8(4)
Ca1 N4 C6 C5 -45.4(4)
N3 C5 C6 N4 57.7(5)
C6 N4 C7 C8 72.3(5)
C11 N4 C7 C8 -165.7(4)
Ca1 N4 C7 C8 -46.4(4)
C1 N1 C8 C7 -168.5(4)
Ca1 N1 C8 C7 -40.0(5)
N4 C7 C8 N1 61.9(6)
Ca1 O1 C12 C25 163.2(3)
Ca1 O1 C12 C13 -15.1(7)
O1 C12 C13 C14 0.7(7)
C25 C12 C13 C14 -177.8(4)
O1 C12 C13 C18 177.8(4)
C25 C12 C13 C18 -0.7(4)
C18 C13 C14 C15 -0.7(6)
C12 C13 C14 C15 176.1(4)
C13 C14 C15 C16 1.6(7)
C14 C15 C16 C17 -1.3(7)
C15 C16 C17 C18 0.1(7)
C16 C17 C18 C13 0.8(6)
C16 C17 C18 C19 -177.0(4)
C14 C13 C18 C17 -0.5(6)
C12 C13 C18 C17 -178.0(4)
C14 C13 C18 C19 177.8(4)
C12 C13 C18 C19 0.3(4)
C17 C18 C19 C20 -0.4(8)
C13 C18 C19 C20 -178.4(4)
C17 C18 C19 C25 178.2(4)
C13 C18 C19 C25 0.2(4)
C25 C19 C20 C21 1.5(6)
C18 C19 C20 C21 179.9(4)
C19 C20 C21 C22 -0.7(6)
C20 C21 C22 C23 -0.7(7)
C21 C22 C23 C25 1.3(6)
Ca1 O2 C24 C26 16.6(7)
Ca1 O2 C24 C37 -163.7(3)
C22 C23 C25 C19 -0.5(6)
C22 C23 C25 C12 -179.3(4)
C20 C19 C25 C23 -0.9(6)
C18 C19 C25 C23 -179.7(4)
C20 C19 C25 C12 178.2(4)
C18 C19 C25 C12 -0.6(4)
O1 C12 C25 C23 1.2(7)
C13 C12 C25 C23 179.7(4)
O1 C12 C25 C19 -177.7(4)
C13 C12 C25 C19 0.8(4)
O2 C24 C26 C27 1.0(7)
C37 C24 C26 C27 -178.7(4)
O2 C24 C26 C31 -179.2(4)
C37 C24 C26 C31 1.1(4)
C31 C26 C27 C28 1.5(6)
C24 C26 C27 C28 -178.8(4)
C26 C27 C28 C29 0.2(6)
C27 C28 C29 C30 -1.5(6)
C28 C29 C30 C31 1.0(6)
C29 C30 C31 C26 0.7(6)
C29 C30 C31 C32 -180.0(4)
C27 C26 C31 C30 -2.0(6)
C24 C26 C31 C30 178.2(4)
C27 C26 C31 C32 178.6(4)
C24 C26 C31 C32 -1.2(4)
C30 C31 C32 C33 2.9(8)
C26 C31 C32 C33 -177.7(4)
C30 C31 C32 C37 -178.4(4)
C26 C31 C32 C37 0.9(4)
C37 C32 C33 C34 0.3(6)
C31 C32 C33 C34 178.8(4)
C32 C33 C34 C35 -0.5(6)
C33 C34 C35 C36 0.6(6)
C34 C35 C36 C37 -0.6(6)
C35 C36 C37 C32 0.4(6)
C35 C36 C37 C24 -178.1(4)
C33 C32 C37 C36 -0.3(6)
C31 C32 C37 C36 -179.1(3)
C33 C32 C37 C24 178.6(4)
C31 C32 C37 C24 -0.3(4)
O2 C24 C37 C36 -1.5(7)
C26 C24 C37 C36 178.2(4)
O2 C24 C37 C32 179.8(4)
C26 C24 C37 C32 -0.5(4)
